data_4103742
loop_
_publ_author_name
'Okba Saied'
'Thierry Maris'
'James D. Wuest'

_publ_section_title
;
 Deformation of Porous Molecular Networks Induced by the Exchange of
 Guests in Single Crystals
;
_journal_name_full 'Journal of the American Chemical Society'
_journal_page_first 14956
_journal_page_last 14957
_journal_paper_doi 10.1021/ja037465k
_journal_volume 125
_journal_year 2003
_chemical_formula_sum 'C36 H48 N4 O12 Si'
_chemical_formula_weight 756.87
_space_group_IT_number 86
_symmetry_cell_setting tetragonal
_symmetry_space_group_name_Hall '-P 4bc'
_symmetry_space_group_name_H-M 'P 42/n :2'
_cell_angle_alpha 90
_cell_angle_beta 90
_cell_angle_gamma 90
_cell_formula_units_Z 2
_cell_length_a 15.465(9)
_cell_length_b 15.465(9)
_cell_length_c 9.578(6)
_cell_measurement_reflns_used 1266
_cell_measurement_temperature 223(2)
_cell_measurement_theta_max 36.8525
_cell_measurement_theta_min 4.0425
_cell_measurement_wavelength 1.54178
_cell_volume 2291(2)
_diffrn_ambient_temperature 223(2)
_diffrn_measured_fraction_theta_full 0.982
_diffrn_measured_fraction_theta_max 0.982
_diffrn_measurement_device 'Bruker  AXS Smart 2K/Platform'
_diffrn_radiation_monochromator graphite
_diffrn_radiation_source 'fine-focus sealed tube'
_diffrn_radiation_type 'Cu K\a'
_diffrn_radiation_wavelength 1.54178
_diffrn_reflns_av_R_equivalents 0.127
_diffrn_reflns_av_sigmaI/netI 2
_diffrn_reflns_limit_h_max 9
_diffrn_reflns_limit_h_min -12
_diffrn_reflns_limit_k_max 12
_diffrn_reflns_limit_k_min -11
_diffrn_reflns_limit_l_max 7
_diffrn_reflns_limit_l_min -7
_diffrn_reflns_number 3059
_diffrn_reflns_theta_full 38.13
_diffrn_reflns_theta_max 38.13
_diffrn_reflns_theta_min 4.04
_diffrn_standards_decay_% 15
_diffrn_standards_number 65
_exptl_absorpt_coefficient_mu 0.924
_exptl_absorpt_correction_T_max 1
_exptl_absorpt_correction_T_min 0.2191
_exptl_absorpt_correction_type multi-scan
_exptl_absorpt_process_details 'SADABS (Sheldrick, 1996)'
_exptl_crystal_colour Colourless
_exptl_crystal_density_diffrn 1.0974
_exptl_crystal_description block
_exptl_crystal_F_000 804
_exptl_crystal_size_max 0.4
_exptl_crystal_size_mid 0.2
_exptl_crystal_size_min 0.2
_refine_diff_density_max 0.479
_refine_diff_density_min -0.357
_refine_diff_density_rms 0.109
_refine_ls_extinction_coef 0.007(3)
_refine_ls_extinction_expression Fc^*^=kFc[1+0.001xFc^2^\l^3^/sin(2\q)]^-1/4^
_refine_ls_extinction_method SHELXL
_refine_ls_goodness_of_fit_ref 2.024
_refine_ls_matrix_type full
_refine_ls_number_constraints 0
_refine_ls_number_parameters 110
_refine_ls_number_reflns 608
_refine_ls_number_restraints 85
_refine_ls_restrained_S_all 1.891
_refine_ls_R_factor_all 0.2416
_refine_ls_R_factor_gt 0.2023
_refine_ls_shift/su_max 0.205
_refine_ls_shift/su_mean 0.047
_refine_ls_structure_factor_coef Fsqd
_refine_ls_weighting_details 'calc w=1/[\s^2^(Fo^2^)+(0.2000P)^2^+0.0000P] where P=(Fo^2^+2Fc^2^)/3'
_refine_ls_weighting_scheme calc
_refine_ls_wR_factor_gt 0.5229
_refine_ls_wR_factor_ref 0.5535
_reflns_number_gt 357
_reflns_number_total 608
_reflns_threshold_expression >2sigma(I)
_cod_data_source_file deposit.cif
_cod_data_source_block Jiw394
_cod_original_sg_symbol_H-M P42/n
_cod_database_code 4103742

loop_
_symmetry_equiv_pos_as_xyz
X,y,Z
-X+1/2,-y+1/2,Z
-y,X+1/2,Z+1/2
y+1/2,-X,Z+1/2
-X,-y,-Z
X+1/2,y+1/2,-Z
y,-X+1/2,-Z+1/2
-y+1/2,X,-Z+1/2

loop_
_atom_site_label
_atom_site_fract_x
_atom_site_fract_y
_atom_site_fract_z
_atom_site_U_iso_or_equiv
_atom_site_occupancy
_atom_site_adp_type
_atom_site_type_symbol
Si1 0.25 0.25 0.75 0.0927(3) 0.25 Uani Si
C1 0.3017(6) 0.1713(7) 0.6301(10) 0.0917(4) 1 Uani C
C2 0.3831(6) 0.1378(5) 0.6544(10) 0.0913(4) 1 Uani C
H2 0.4132 0.1549 0.7351 0.109 1 Uiso H
N3 0.4215(6) 0.0804(6) 0.5642(9) 0.1013(4) 1 Uani N
H3 0.4727 0.0606 0.5841 0.122 1 Uiso H
C4 0.3822(7) 0.0533(8) 0.4452(11) 0.119(5) 1 Uani C
O4 0.4232(6) -0.0012(5) 0.3681(9) 0.128(4) 1 Uani O
C5 0.2985(7) 0.0837(8) 0.4144(12) 0.1063(4) 1 Uani C
H5 0.2688 0.0651 0.3342 0.128 1 Uiso H
C6 0.2613(10) 0.1426(8) 0.5074(12) 0.1283(5) 1 Uani C
H6 0.2059 0.1641 0.4865 0.154 1 Uiso H
O10 0.4282(3) -0.0685(5) 0.1189(4) 0.196(7) 0.598(9) Uiso O
O11 0.3392(4) 0.0416(2) 0.0429(6) 0.179(6) 0.598(9) Uiso O
C10 0.3679(3) -0.0440(2) 0.0528(3) 0.299(17) 0.598(9) Uiso C
C11 0.4033(4) -0.0451(2) -0.0987(3) 0.299(17) 0.598(9) Uiso C
H11a 0.3774 0.0022 -0.1523 0.358 0.598(9) Uiso H
H11b 0.4661 -0.0367 -0.0974 0.358 0.598(9) Uiso H
C12 0.3817(9) -0.1327(3) -0.1691(3) 0.168(10) 0.598(9) Uiso C
H12a 0.3223 -0.1459 -0.1406 0.202 0.598(9) Uiso H
H12b 0.4184 -0.1754 -0.122 0.202 0.598(9) Uiso H
C13 0.3862(19) -0.1561(7) -0.3262(5) 0.210(12) 0.598(9) Uiso C
H13a 0.3557 -0.2101 -0.3423 0.316 0.598(9) Uiso H
H13b 0.4462 -0.1625 -0.354 0.316 0.598(9) Uiso H
H13c 0.3595 -0.1105 -0.3807 0.316 0.598(9) Uiso H
O10' 0.4005(4) 0.0457(2) 0.0089(8) 0.196(7) 0.402(9) Uiso O
O11' 0.3809(9) -0.0783(4) 0.1381(3) 0.179(6) 0.402(9) Uiso O
C10' 0.3613(4) -0.0187(2) 0.0329(3) 0.191(16) 0.402(9) Uiso C
C11' 0.3914(3) -0.0800(3) -0.0858(3) 0.191(16) 0.402(9) Uiso C
H11c 0.4398 -0.0536 -0.1362 0.229 0.402(9) Uiso H
H11d 0.4113 -0.1348 -0.0458 0.229 0.402(9) Uiso H
C12' 0.3157(4) -0.0971(4) -0.1881(4) 0.168(10) 0.402(9) Uiso C
H12c 0.2916 -0.04 -0.2093 0.202 0.402(9) Uiso H
H12d 0.2716 -0.1271 -0.1327 0.202 0.402(9) Uiso H
C13' 0.3184(14) -0.1455(7) -0.3297(7) 0.210(12) 0.402(9) Uiso C
H13d 0.2616 -0.1441 -0.3724 0.316 0.402(9) Uiso H
H13e 0.3355 -0.2051 -0.3143 0.316 0.402(9) Uiso H
H13f 0.3599 -0.1177 -0.391 0.316 0.402(9) Uiso H

loop_
_atom_site_aniso_label
_atom_site_aniso_U_11
_atom_site_aniso_U_22
_atom_site_aniso_U_33
_atom_site_aniso_U_23
_atom_site_aniso_U_13
_atom_site_aniso_U_12
_atom_site_aniso_type_symbol
Si1 0.093(3) 0.093(3) 0.092(4) 0 0 0 Si
C1 0.091(4) 0.095(4) 0.089(4) -0.002(3) 0.001(3) -0.001(3) C
C2 0.092(4) 0.089(4) 0.093(4) -0.002(3) -0.003(3) -0.001(3) C
N3 0.097(4) 0.104(4) 0.103(4) -0.005(3) -0.003(3) 0.002(3) N
C4 0.120(4) 0.119(5) 0.118(5) -0.003(3) -0.002(3) 0.003(3) C
O4 0.126(4) 0.131(4) 0.127(4) -0.004(3) 0.000(3) 0.006(3) O
C5 0.106(4) 0.108(4) 0.105(5) -0.003(3) 0.000(3) 0.002(3) C
C6 0.128(5) 0.129(5) 0.128(5) 0.000(3) 0.000(3) -0.002(3) C

loop_
_atom_type_symbol
_atom_type_number_in_cell
_atom_type_scat_dispersion_real
_atom_type_scat_dispersion_imag
_atom_type_scat_source
Si 2 0.254 0.330 International_Table_Volume_IV_Table_2.3.1
C 72 0.018 0.009 International_Table_Volume_IV_Table_2.3.1
H 88 0.000 0.000 International_Table_Volume_IV_Table_2.3.1
N 8 0.031 0.018 International_Table_Volume_IV_Table_2.3.1
O 24 0.049 0.032 International_Table_Volume_IV_Table_2.3.1

loop_
_geom_angle_atom_site_label_1
_geom_angle_atom_site_label_2
_geom_angle_atom_site_label_3
_geom_angle_site_symmetry_1
_geom_angle_site_symmetry_3
_geom_angle
_geom_angle_publ_flag
C1 SI1 C1 8_657 . 112.6(3) y
C1 SI1 C1 8_657 7_567 103.5(6) y
C1 SI1 C1 . 7_567 112.6(3) y
C1 SI1 C1 8_657 2 112.6(3) y
C1 SI1 C1 . 2 103.5(6) y
C1 SI1 C1 7_567 2 112.6(3) y
C2 C1 C6 . . 115.4(1) y
C2 C1 SI1 . . 122.3(7) y
C6 C1 SI1 . . 122.3(8) y
N3 C2 C1 . . 122.0(9) y
C4 N3 C2 . . 122.3(9) y
O4 C4 N3 . . 117.6(1) y
O4 C4 C5 . . 123.5(1) y
N3 C4 C5 . . 118.9(1) y
C6 C5 C4 . . 117.60(11) y
C5 C6 C1 . . 123.80(12) y
O10 C10 O11 . . 125.9(6) y
O10 C10 C11 . . 102.5(3) y
O11 C10 C11 . . 93.4(3) y
C12 C11 C10 . . 109.9(3) y
C11 C12 C13 . . 128.1(6) y
O10' C10' O11' . . 125.5(6) y
O10' C10' C11' . . 102.5(3) y
O11' C10' C11' . . 93.5(3) y
C12' C11' C10' . . 109.9(3) y
C11' C12' C13' . . 128.0(8) y

loop_
_geom_bond_atom_site_label_1
_geom_bond_atom_site_label_2
_geom_bond_site_symmetry_2
_geom_bond_distance
_geom_bond_publ_flag
Si1 C1 8_657 1.854(10) y
Si1 C1 . 1.854(10) y
Si1 C1 7_567 1.854(10) y
Si1 C1 2 1.854(10) y
C1 C2 . 1.382(11) y
C1 C6 . 1.403(13) y
C2 N3 . 1.374(11) y
N3 C4 . 1.358(11) y
C4 O4 . 1.287(11) y
C4 C5 . 1.408(13) y
C5 C6 . 1.398(13) y
O10 C10 . 1.189(3) y
O11 C10 . 1.398(3) y
C10 C11 . 1.551(3) y
C11 C12 . 1.549(4) y
C12 C13 . 1.549(4) y
O10' C10' . 1.189(4) y
O11' C10' . 1.399(4) y
C10' C11' . 1.551(3) y
C11' C12' . 1.550(4) y
C12' C13' . 1.550(4) y

loop_
_geom_hbond_atom_site_label_D
_geom_hbond_atom_site_label_H
_geom_hbond_atom_site_label_A
_geom_hbond_site_symmetry_A
_geom_hbond_distance_DH
_geom_hbond_distance_HA
_geom_hbond_distance_DA
_geom_hbond_angle_DHA
_geom_hbond_publ_flag
N3 H3 O4 5_656 0.87 1.91 2.773(13) 171.5 y

loop_
_geom_torsion_atom_site_label_1
_geom_torsion_atom_site_label_2
_geom_torsion_atom_site_label_3
_geom_torsion_atom_site_label_4
_geom_torsion_site_symmetry_1
_geom_torsion
_geom_torsion_publ_flag
C1 SI1 C1 C2 8_657 17.0(8) y
C1 SI1 C1 C2 7_567 -99.4(1) y
C1 SI1 C1 C2 2 138.8(9) y
C1 SI1 C1 C6 8_657 -162.0(9) y
C1 SI1 C1 C6 7_567 81.5(7) y
C1 SI1 C1 C6 2 -40.3(8) y
C6 C1 C2 N3 . 0.00(12) y
SI1 C1 C2 N3 . -179.2(7) y
C1 C2 N3 C4 . 0.50(12) y
C2 N3 C4 O4 . -179.5(9) y
C2 N3 C4 C5 . -1.40(16) y
O4 C4 C5 C6 . 179.70(11) y
N3 C4 C5 C6 . 1.70(18) y
C4 C5 C6 C1 . -1.40(19) y
C2 C1 C6 C5 . 0.50(17) y
SI1 C1 C6 C5 . 179.6(1) y
O10 C10 C11 C12 . 93.0(7) y
O11 C10 C11 C12 . -139.0(7) y
C10 C11 C12 C13 . 165.70(16) y
O10' C10' C11' C12' . -111.3(6) y
O11' C10' C11' C12' . 121.2(6) y
C10' C11' C12' C13' . 172.5(7) y
